data_4072845
loop_
_publ_author_name
'Ghazala, Safaa Ibn'
'Gauthier, Nicolas'
'Paul, Fr\'ed\'eric'
'Toupet, Loic'
'Lapinte, Claude'

_publ_section_title
;
 New Redox-Active Iron(II) Acetylide Complex Bearing a (2-Pyridyl)aldimine
 Site. Synthesis and Complexation to Copper(I)
;
_journal_issue 9
_journal_name_full Organometallics
_journal_page_first 2308
_journal_paper_doi 10.1021/om061081w
_journal_volume 26
_journal_year 2007
_chemical_formula_sum 'C100.5 H97 Cl Fe2 N4 P4'
_chemical_formula_weight 1631.85
_chemical_name_systematic
;
  ?
;
_space_group_IT_number 15
_symmetry_cell_setting monoclinic
_symmetry_space_group_name_Hall '-C 2yc'
_symmetry_space_group_name_H-M 'C 1 2/c 1'
_atom_sites_solution_hydrogens geom
_atom_sites_solution_primary direct
_atom_sites_solution_secondary difmap
_audit_creation_method SHELXL-97
_cell_angle_alpha 90.00
_cell_angle_beta 90.2580(10)
_cell_angle_gamma 90.00
_cell_formula_units_Z 4
_cell_length_a 21.3913(3)
_cell_length_b 12.0035(2)
_cell_length_c 33.2222(4)
_cell_measurement_temperature 150(1)
_cell_volume 8530.4(2)
_computing_structure_refinement 'SHELXL-97 (Sheldrick, 1997)'
_computing_structure_solution 'SHELXS-97 (Sheldrick, 1990)'
_diffrn_ambient_temperature 293(2)
_diffrn_measured_fraction_theta_full 0.995
_diffrn_measured_fraction_theta_max 0.995
_diffrn_radiation_monochromator graphite
_diffrn_radiation_source 'fine-focus sealed tube'
_diffrn_radiation_type MoK\a
_diffrn_radiation_wavelength 0.71069
_diffrn_reflns_av_R_equivalents 0.0000
_diffrn_reflns_av_sigmaI/netI 0.0419
_diffrn_reflns_limit_h_max 25
_diffrn_reflns_limit_h_min 0
_diffrn_reflns_limit_k_max 14
_diffrn_reflns_limit_k_min 0
_diffrn_reflns_limit_l_max 40
_diffrn_reflns_limit_l_min -39
_diffrn_reflns_number 7798
_diffrn_reflns_theta_full 25.36
_diffrn_reflns_theta_max 25.36
_diffrn_reflns_theta_min 2.67
_exptl_absorpt_coefficient_mu 0.497
_exptl_crystal_colour red
_exptl_crystal_density_diffrn 1.271
_exptl_crystal_density_method 'not measured'
_exptl_crystal_description prism
_exptl_crystal_F_000 3428
_exptl_crystal_size_max 0.35
_exptl_crystal_size_mid 0.35
_exptl_crystal_size_min 0.08
_refine_diff_density_max 1.082
_refine_diff_density_min -0.512
_refine_diff_density_rms 0.086
_refine_ls_extinction_method none
_refine_ls_goodness_of_fit_ref 0.995
_refine_ls_hydrogen_treatment mixed
_refine_ls_matrix_type full
_refine_ls_number_parameters 510
_refine_ls_number_reflns 7798
_refine_ls_number_restraints 0
_refine_ls_restrained_S_all 0.995
_refine_ls_R_factor_all 0.0726
_refine_ls_R_factor_gt 0.0556
_refine_ls_shift/su_max 0.016
_refine_ls_shift/su_mean 0.000
_refine_ls_structure_factor_coef Fsqd
_refine_ls_weighting_details 'calc w=1/[\s^2^(Fo^2^)+(0.0991P)^2^+28.9131P] where P=(Fo^2^+2Fc^2^)/3'
_refine_ls_weighting_scheme calc
_refine_ls_wR_factor_gt 0.1551
_refine_ls_wR_factor_ref 0.1695
_reflns_number_gt 6255
_reflns_number_total 7798
_reflns_threshold_expression >2sigma(I)
_cod_data_source_file om061081wsi20061129_040527.cif
_cod_data_source_block is40
_cod_depositor_comments
;
The following automatic conversions were performed:

'_symmetry_cell_setting' value 'Monoclinic' changed to 'monoclinic'
according to /home/saulius/struct/CIF-dictionaries/cif_core.dic
dictionary named 'cif_core.dic' version 2.4.1 from 2010-06-29.

Automatic conversion script
Id: cif_fix_values 1715 2011-07-08 13:25:40Z adriana 
;
_cod_original_sg_symbol_H-M C2/c
_cod_original_formula_sum 'C100.50 H97 Cl Fe2 N4 P4'
_cod_database_code 4072845

loop_
_symmetry_equiv_pos_as_xyz
'x, y, z'
'-x, y, -z+1/2'
'x+1/2, y+1/2, z'
'-x+1/2, y+1/2, -z+1/2'
'-x, -y, -z'
'x, -y, z-1/2'
'-x+1/2, -y+1/2, -z'
'x+1/2, -y+1/2, z-1/2'

loop_
_atom_site_label
_atom_site_type_symbol
_atom_site_fract_x
_atom_site_fract_y
_atom_site_fract_z
_atom_site_U_iso_or_equiv
_atom_site_adp_type
_atom_site_occupancy
_atom_site_symmetry_multiplicity
_atom_site_calc_flag
_atom_site_refinement_flags
Cl11 Cl 0.06494(16) 0.3783(3) 0.23472(9) 0.0899(9) Uani 0.50 1 d P
C52 C 0.0000 0.3110(18) 0.2500 0.165(13) Uani 0.50 2 d SP
H52A H -0.0126 0.2627 0.2280 0.198 Uiso 0.25 1 calc PR
H52B H 0.0126 0.2627 0.2720 0.198 Uiso 0.25 1 calc PR
Fe1 Fe 0.11194(2) 0.92472(4) 0.110522(12) 0.02060(15) Uani 1 1 d .
P1 P 0.04890(4) 1.06379(7) 0.09973(2) 0.0220(2) Uani 1 1 d .
P2 P 0.04132(4) 0.82036(7) 0.08077(2) 0.0221(2) Uani 1 1 d .
N1 N 0.21103(13) 1.1254(2) -0.13464(8) 0.0306(7) Uani 1 1 d .
N2 N 0.25944(17) 1.0090(3) -0.22756(9) 0.0446(8) Uani 1 1 d .
C1 C 0.20399(15) 0.8704(3) 0.12376(9) 0.0274(7) Uani 1 1 d .
C2 C 0.16115(16) 0.7998(3) 0.14319(9) 0.0282(7) Uani 1 1 d .
C3 C 0.12449(15) 0.8654(3) 0.17058(9) 0.0269(7) Uani 1 1 d .
C4 C 0.14555(15) 0.9775(3) 0.16757(9) 0.0257(7) Uani 1 1 d .
C5 C 0.19371(15) 0.9820(3) 0.13798(9) 0.0265(7) Uani 1 1 d .
C6 C 0.25540(16) 0.8372(4) 0.09562(11) 0.0392(9) Uani 1 1 d .
H6A H 0.2772 0.9026 0.0868 0.059 Uiso 1 1 calc R
H6B H 0.2379 0.7994 0.0728 0.059 Uiso 1 1 calc R
H6C H 0.2840 0.7885 0.1093 0.059 Uiso 1 1 calc R
C7 C 0.15892(19) 0.6746(3) 0.14177(11) 0.0392(9) Uani 1 1 d .
H7A H 0.1248 0.6484 0.1579 0.059 Uiso 1 1 calc R
H7B H 0.1975 0.6448 0.1520 0.059 Uiso 1 1 calc R
H7C H 0.1530 0.6506 0.1144 0.059 Uiso 1 1 calc R
C8 C 0.08165(17) 0.8184(3) 0.20210(11) 0.0380(9) Uani 1 1 d .
H8A H 0.0751 0.7405 0.1971 0.057 Uiso 1 1 calc R
H8B H 0.0423 0.8567 0.2011 0.057 Uiso 1 1 calc R
H8C H 0.1002 0.8280 0.2282 0.057 Uiso 1 1 calc R
C9 C 0.12828(18) 1.0710(3) 0.19556(11) 0.0349(8) Uani 1 1 d .
H9A H 0.1485 1.1384 0.1870 0.052 Uiso 1 1 calc R
H9B H 0.1415 1.0530 0.2224 0.052 Uiso 1 1 calc R
H9C H 0.0838 1.0814 0.1951 0.052 Uiso 1 1 calc R
C10 C 0.23151(18) 1.0810(3) 0.12567(12) 0.0380(9) Uani 1 1 d .
H10A H 0.2606 1.0595 0.1051 0.057 Uiso 1 1 calc R
H10B H 0.2540 1.1092 0.1486 0.057 Uiso 1 1 calc R
H10C H 0.2042 1.1379 0.1154 0.057 Uiso 1 1 calc R
C11 C 0.00326(15) 1.0306(3) 0.05417(9) 0.0244(7) Uani 1 1 d .
H11A H -0.0317 1.0816 0.0514 0.029 Uiso 1 1 calc R
H11B H 0.0293 1.0370 0.0305 0.029 Uiso 1 1 calc R
C12 C -0.02034(15) 0.9116(3) 0.05866(10) 0.0268(7) Uani 1 1 d .
H12A H -0.0326 0.8829 0.0325 0.032 Uiso 1 1 calc R
H12B H -0.0569 0.9109 0.0759 0.032 Uiso 1 1 calc R
C13 C -0.01404(15) 1.0993(3) 0.13495(10) 0.0261(7) Uani 1 1 d .
C14 C -0.02822(16) 1.0265(3) 0.16625(10) 0.0319(8) Uani 1 1 d .
H14 H -0.0048 0.9618 0.1694 0.038 Uiso 1 1 calc R
C15 C -0.07658(18) 1.0487(3) 0.19284(11) 0.0393(9) Uani 1 1 d .
H15 H -0.0859 0.9985 0.2133 0.047 Uiso 1 1 calc R
C16 C -0.11065(18) 1.1456(3) 0.18867(12) 0.0413(9) Uani 1 1 d .
H16 H -0.1424 1.1618 0.2068 0.050 Uiso 1 1 calc R
C17 C -0.09773(16) 1.2186(3) 0.15779(11) 0.0366(8) Uani 1 1 d .
H17 H -0.1210 1.2836 0.1552 0.044 Uiso 1 1 calc R
C18 C -0.05047(15) 1.1962(3) 0.13064(10) 0.0296(7) Uani 1 1 d .
H18 H -0.0428 1.2453 0.1096 0.036 Uiso 1 1 calc R
C19 C 0.08216(14) 1.2020(3) 0.09020(10) 0.0256(7) Uani 1 1 d .
C20 C 0.09137(16) 1.2766(3) 0.12204(11) 0.0321(8) Uani 1 1 d .
H20 H 0.0783 1.2574 0.1478 0.038 Uiso 1 1 calc R
C21 C 0.11973(17) 1.3788(3) 0.11557(12) 0.0371(9) Uani 1 1 d .
H21 H 0.1261 1.4272 0.1370 0.045 Uiso 1 1 calc R
C22 C 0.13869(17) 1.4093(3) 0.07718(13) 0.0391(9) Uani 1 1 d .
H22 H 0.1575 1.4780 0.0728 0.047 Uiso 1 1 calc R
C23 C 0.12935(17) 1.3370(3) 0.04573(12) 0.0377(9) Uani 1 1 d .
H23 H 0.1417 1.3575 0.0200 0.045 Uiso 1 1 calc R
C24 C 0.10170(16) 1.2336(3) 0.05189(10) 0.0298(7) Uani 1 1 d .
H24 H 0.0962 1.1852 0.0303 0.036 Uiso 1 1 calc R
C25 C 0.06623(16) 0.7333(3) 0.03809(10) 0.0278(7) Uani 1 1 d .
C26 C 0.02263(18) 0.6850(3) 0.01172(10) 0.0356(8) Uani 1 1 d .
H26 H -0.0198 0.6978 0.0156 0.043 Uiso 1 1 calc R
C27 C 0.0417(2) 0.6184(3) -0.02019(12) 0.0434(9) Uani 1 1 d .
H27 H 0.0123 0.5888 -0.0379 0.052 Uiso 1 1 calc R
C28 C 0.1050(2) 0.5963(3) -0.02553(12) 0.0427(10) Uani 1 1 d .
H28 H 0.1179 0.5514 -0.0467 0.051 Uiso 1 1 calc R
C29 C 0.14877(19) 0.6413(3) 0.00082(11) 0.0379(9) Uani 1 1 d .
H29 H 0.1910 0.6255 -0.0024 0.045 Uiso 1 1 calc R
C30 C 0.12935(16) 0.7101(3) 0.03210(10) 0.0296(7) Uani 1 1 d .
H30 H 0.1590 0.7411 0.0493 0.035 Uiso 1 1 calc R
C31 C -0.00616(15) 0.7174(3) 0.10849(9) 0.0262(7) Uani 1 1 d .
C32 C 0.00802(17) 0.6037(3) 0.10710(11) 0.0344(8) Uani 1 1 d .
H32 H 0.0403 0.5791 0.0907 0.041 Uiso 1 1 calc R
C33 C -0.02531(19) 0.5271(3) 0.12977(14) 0.0489(11) Uani 1 1 d .
H33 H -0.0153 0.4518 0.1284 0.059 Uiso 1 1 calc R
C34 C -0.0732(2) 0.5624(4) 0.15427(15) 0.0552(12) Uani 1 1 d .
H34 H -0.0953 0.5113 0.1698 0.066 Uiso 1 1 calc R
C35 C -0.08821(19) 0.6743(4) 0.15551(14) 0.0507(11) Uani 1 1 d .
H35 H -0.1211 0.6982 0.1716 0.061 Uiso 1 1 calc R
C36 C -0.05530(16) 0.7507(3) 0.13333(11) 0.0369(8) Uani 1 1 d .
H36 H -0.0659 0.8258 0.1349 0.044 Uiso 1 1 calc R
C37 C 0.14021(14) 0.9616(3) 0.05829(9) 0.0233(7) Uani 1 1 d .
C38 C 0.15944(15) 0.9863(3) 0.02491(10) 0.0271(7) Uani 1 1 d .
C39 C 0.17573(15) 1.0184(3) -0.01529(9) 0.0260(7) Uani 1 1 d .
C40 C 0.16664(16) 0.9440(3) -0.04762(10) 0.0279(7) Uani 1 1 d .
H40 H 0.1528 0.8719 -0.0426 0.033 Uiso 1 1 calc R
C41 C 0.17820(15) 0.9777(3) -0.08676(9) 0.0267(7) Uani 1 1 d .
H41 H 0.1721 0.9276 -0.1078 0.032 Uiso 1 1 calc R
C42 C 0.19886(15) 1.0856(3) -0.09532(10) 0.0283(7) Uani 1 1 d .
C43 C 0.20697(17) 1.1591(3) -0.06368(10) 0.0334(8) Uani 1 1 d .
H43 H 0.2195 1.2318 -0.0689 0.040 Uiso 1 1 calc R
C44 C 0.19671(16) 1.1260(3) -0.02421(10) 0.0316(8) Uani 1 1 d .
H44 H 0.2039 1.1762 -0.0034 0.038 Uiso 1 1 calc R
C45 C 0.22818(17) 1.0576(3) -0.16133(11) 0.0345(8) Uani 1 1 d .
H45 H 0.2324 0.9828 -0.1545 0.041 Uiso 1 1 calc R
C46 C 0.24185(16) 1.0922(3) -0.20286(10) 0.0315(8) Uani 1 1 d .
C47 C 0.23675(17) 1.2016(3) -0.21569(11) 0.0365(8) Uani 1 1 d .
H47 H 0.2247 1.2570 -0.1978 0.044 Uiso 1 1 calc R
C48 C 0.24956(18) 1.2277(4) -0.25489(12) 0.0425(9) Uani 1 1 d .
H48 H 0.2463 1.3007 -0.2640 0.051 Uiso 1 1 calc R
C49 C 0.26744(18) 1.1436(4) -0.28060(11) 0.0415(10) Uani 1 1 d .
H49 H 0.2760 1.1585 -0.3075 0.050 Uiso 1 1 calc R
C50 C 0.2724(2) 1.0375(4) -0.26577(12) 0.0493(11) Uani 1 1 d .
H50 H 0.2856 0.9817 -0.2832 0.059 Uiso 1 1 calc R

loop_
_atom_site_aniso_label
_atom_site_aniso_U_11
_atom_site_aniso_U_22
_atom_site_aniso_U_33
_atom_site_aniso_U_23
_atom_site_aniso_U_13
_atom_site_aniso_U_12
Cl11 0.097(2) 0.109(3) 0.0636(17) -0.0149(17) -0.0024(15) 0.0027(19)
C52 0.16(2) 0.094(14) 0.24(3) 0.000 -0.19(2) 0.000
Fe1 0.0211(3) 0.0219(3) 0.0188(2) 0.00077(17) 0.00074(17) 0.00060(18)
P1 0.0231(4) 0.0208(4) 0.0221(4) 0.0006(3) 0.0010(3) 0.0005(3)
P2 0.0234(4) 0.0205(4) 0.0223(4) -0.0004(3) 0.0005(3) 0.0003(3)
N1 0.0329(15) 0.0354(16) 0.0236(14) 0.0015(12) 0.0039(12) -0.0020(13)
N2 0.061(2) 0.0427(19) 0.0300(16) -0.0012(14) 0.0085(15) -0.0072(17)
C1 0.0235(16) 0.0359(19) 0.0229(16) -0.0004(14) -0.0037(13) 0.0043(14)
C2 0.0327(18) 0.0275(17) 0.0244(16) 0.0001(14) -0.0085(14) 0.0085(15)
C3 0.0282(17) 0.0310(18) 0.0214(16) 0.0026(14) -0.0053(13) 0.0017(14)
C4 0.0280(17) 0.0296(18) 0.0194(15) -0.0029(13) -0.0048(13) 0.0021(14)
C5 0.0233(16) 0.0328(18) 0.0234(16) 0.0012(14) -0.0038(13) -0.0021(14)
C6 0.0257(18) 0.059(3) 0.0324(19) -0.0013(18) 0.0002(15) 0.0092(18)
C7 0.049(2) 0.0278(19) 0.040(2) 0.0025(16) -0.0109(17) 0.0079(17)
C8 0.039(2) 0.045(2) 0.0296(18) 0.0134(16) 0.0014(15) -0.0006(18)
C9 0.037(2) 0.039(2) 0.0284(18) -0.0084(15) -0.0021(15) 0.0032(16)
C10 0.035(2) 0.041(2) 0.038(2) 0.0023(17) -0.0056(16) -0.0119(17)
C11 0.0252(16) 0.0243(16) 0.0237(16) 0.0038(13) -0.0022(13) 0.0010(14)
C12 0.0258(17) 0.0268(17) 0.0279(17) -0.0006(13) -0.0026(14) 0.0009(14)
C13 0.0239(16) 0.0280(17) 0.0263(17) -0.0016(14) -0.0007(13) -0.0002(14)
C14 0.0324(18) 0.0320(19) 0.0312(18) -0.0007(15) 0.0028(14) 0.0051(16)
C15 0.039(2) 0.047(2) 0.0317(19) 0.0028(17) 0.0095(16) 0.0048(18)
C16 0.034(2) 0.051(2) 0.039(2) -0.0089(18) 0.0102(16) 0.0084(18)
C17 0.0300(19) 0.037(2) 0.043(2) -0.0081(17) -0.0004(16) 0.0107(16)
C18 0.0260(17) 0.0284(18) 0.0344(19) 0.0003(15) -0.0003(14) -0.0001(14)
C19 0.0223(15) 0.0224(16) 0.0321(17) 0.0007(14) -0.0018(13) 0.0016(13)
C20 0.0321(18) 0.0294(18) 0.0347(19) 0.0019(15) -0.0005(15) 0.0002(15)
C21 0.0326(19) 0.0245(18) 0.054(2) -0.0065(17) -0.0027(17) 0.0003(15)
C22 0.0321(19) 0.0234(18) 0.062(3) 0.0052(17) 0.0044(18) -0.0021(15)
C23 0.038(2) 0.033(2) 0.043(2) 0.0078(17) 0.0066(17) -0.0020(16)
C24 0.0310(18) 0.0264(17) 0.0320(18) 0.0027(14) 0.0003(14) -0.0005(15)
C25 0.0346(18) 0.0229(16) 0.0259(16) 0.0008(14) 0.0023(14) -0.0033(14)
C26 0.042(2) 0.0313(19) 0.0338(19) -0.0056(15) 0.0003(16) -0.0009(16)
C27 0.058(3) 0.039(2) 0.033(2) -0.0098(17) -0.0025(18) -0.0055(19)
C28 0.065(3) 0.031(2) 0.033(2) -0.0063(16) 0.0127(19) -0.0002(19)
C29 0.045(2) 0.0329(19) 0.036(2) 0.0013(16) 0.0110(17) 0.0039(17)
C30 0.0343(18) 0.0262(17) 0.0282(17) -0.0006(14) 0.0031(14) 0.0007(15)
C31 0.0252(16) 0.0256(17) 0.0276(17) -0.0015(14) 0.0013(13) -0.0012(14)
C32 0.0311(18) 0.0286(18) 0.044(2) 0.0041(16) 0.0060(16) 0.0014(15)
C33 0.046(2) 0.027(2) 0.073(3) 0.008(2) 0.014(2) 0.0002(18)
C34 0.045(2) 0.040(2) 0.081(3) 0.018(2) 0.024(2) -0.0049(19)
C35 0.038(2) 0.044(2) 0.070(3) 0.009(2) 0.027(2) 0.0032(19)
C36 0.0335(19) 0.0310(19) 0.046(2) 0.0013(16) 0.0087(17) 0.0027(16)
C37 0.0210(15) 0.0228(16) 0.0260(17) -0.0003(13) -0.0015(13) 0.0009(13)
C38 0.0256(16) 0.0288(18) 0.0269(17) 0.0010(14) 0.0026(13) 0.0006(14)
C39 0.0249(16) 0.0301(18) 0.0229(16) 0.0034(13) 0.0030(13) 0.0015(14)
C40 0.0298(17) 0.0265(17) 0.0275(17) 0.0023(14) 0.0027(14) 0.0002(14)
C41 0.0293(17) 0.0288(17) 0.0221(16) -0.0019(13) 0.0000(13) -0.0002(14)
C42 0.0256(17) 0.0343(19) 0.0249(17) 0.0026(14) 0.0040(13) 0.0012(15)
C43 0.0371(19) 0.0312(19) 0.0319(19) 0.0004(15) 0.0084(15) -0.0081(16)
C44 0.0350(19) 0.0342(19) 0.0258(17) -0.0033(15) 0.0045(14) -0.0075(16)
C45 0.0334(19) 0.036(2) 0.0342(19) 0.0067(16) 0.0013(15) 0.0033(16)
C46 0.0269(17) 0.039(2) 0.0287(18) -0.0012(15) 0.0027(14) -0.0020(15)
C47 0.039(2) 0.037(2) 0.0332(19) 0.0051(16) 0.0076(16) 0.0015(17)
C48 0.036(2) 0.050(2) 0.042(2) 0.0130(19) 0.0012(17) -0.0063(18)
C49 0.042(2) 0.059(3) 0.0239(18) 0.0031(18) 0.0018(16) -0.0193(19)
C50 0.065(3) 0.052(3) 0.031(2) -0.0083(18) 0.0113(19) -0.015(2)

loop_
_atom_type_symbol
_atom_type_description
_atom_type_scat_dispersion_real
_atom_type_scat_dispersion_imag
_atom_type_scat_source
C C 0.0033 0.0016 'International Tables Vol C Tables 4.2.6.8 and 6.1.1.4'
H H 0.0000 0.0000 'International Tables Vol C Tables 4.2.6.8 and 6.1.1.4'
N N 0.0061 0.0033 'International Tables Vol C Tables 4.2.6.8 and 6.1.1.4'
P P 0.1023 0.0942 'International Tables Vol C Tables 4.2.6.8 and 6.1.1.4'
Fe Fe 0.3463 0.8444 'International Tables Vol C Tables 4.2.6.8 and 6.1.1.4'
Cl Cl 0.1484 0.1585 'International Tables Vol C Tables 4.2.6.8 and 6.1.1.4'

loop_
_geom_angle_atom_site_label_1
_geom_angle_atom_site_label_2
_geom_angle_atom_site_label_3
_geom_angle
_geom_angle_site_symmetry_1
Cl11 C52 Cl11 122.9(13) 2
Cl11 C52 H52A 106.6 2
Cl11 C52 H52A 106.6 .
Cl11 C52 H52B 106.6 2
Cl11 C52 H52B 106.6 .
H52A C52 H52B 106.6 .
C37 Fe1 C5 93.04(13) .
C37 Fe1 C1 87.81(13) .
C5 Fe1 C1 39.99(13) .
C37 Fe1 C4 129.85(13) .
C5 Fe1 C4 39.68(12) .
C1 Fe1 C4 66.14(12) .
C37 Fe1 C2 118.25(13) .
C5 Fe1 C2 66.25(13) .
C1 Fe1 C2 38.71(13) .
C4 Fe1 C2 65.79(12) .
C37 Fe1 C3 153.61(13) .
C5 Fe1 C3 66.38(13) .
C1 Fe1 C3 65.82(13) .
C4 Fe1 C3 39.07(13) .
C2 Fe1 C3 39.47(13) .
C37 Fe1 P1 82.50(10) .
C5 Fe1 P1 109.71(10) .
C1 Fe1 P1 147.74(10) .
C4 Fe1 P1 97.20(9) .
C2 Fe1 P1 158.51(9) .
C3 Fe1 P1 119.05(9) .
C37 Fe1 P2 86.72(10) .
C5 Fe1 P2 163.64(10) .
C1 Fe1 P2 123.71(10) .
C4 Fe1 P2 143.43(9) .
C2 Fe1 P2 99.52(10) .
C3 Fe1 P2 108.31(9) .
P1 Fe1 P2 86.50(3) .
C19 P1 C13 100.72(15) .
C19 P1 C11 105.00(15) .
C13 P1 C11 100.74(15) .
C19 P1 Fe1 118.83(11) .
C13 P1 Fe1 121.91(11) .
C11 P1 Fe1 107.19(11) .
C25 P2 C31 99.55(15) .
C25 P2 C12 103.67(15) .
C31 P2 C12 101.52(15) .
C25 P2 Fe1 118.01(11) .
C31 P2 Fe1 122.43(11) .
C12 P2 Fe1 109.09(11) .
C45 N1 C42 119.1(3) .
C50 N2 C46 116.5(4) .
C2 C1 C5 108.0(3) .
C2 C1 C6 127.3(3) .
C5 C1 C6 124.4(3) .
C2 C1 Fe1 70.98(18) .
C5 C1 Fe1 68.77(17) .
C6 C1 Fe1 129.5(2) .
C1 C2 C3 108.5(3) .
C1 C2 C7 127.5(3) .
C3 C2 C7 123.3(3) .
C1 C2 Fe1 70.31(18) .
C3 C2 Fe1 70.52(18) .
C7 C2 Fe1 132.3(2) .
C4 C3 C2 107.5(3) .
C4 C3 C8 126.7(3) .
C2 C3 C8 124.8(3) .
C4 C3 Fe1 69.97(18) .
C2 C3 Fe1 70.01(18) .
C8 C3 Fe1 134.5(2) .
C3 C4 C5 108.3(3) .
C3 C4 C9 125.7(3) .
C5 C4 C9 125.3(3) .
C3 C4 Fe1 70.96(18) .
C5 C4 Fe1 68.82(17) .
C9 C4 Fe1 133.8(2) .
C4 C5 C1 107.6(3) .
C4 C5 C10 127.6(3) .
C1 C5 C10 124.5(3) .
C4 C5 Fe1 71.50(18) .
C1 C5 Fe1 71.24(18) .
C10 C5 Fe1 126.6(2) .
C1 C6 H6A 109.5 .
C1 C6 H6B 109.5 .
H6A C6 H6B 109.5 .
C1 C6 H6C 109.5 .
H6A C6 H6C 109.5 .
H6B C6 H6C 109.5 .
C2 C7 H7A 109.5 .
C2 C7 H7B 109.5 .
H7A C7 H7B 109.5 .
C2 C7 H7C 109.5 .
H7A C7 H7C 109.5 .
H7B C7 H7C 109.5 .
C3 C8 H8A 109.5 .
C3 C8 H8B 109.5 .
H8A C8 H8B 109.5 .
C3 C8 H8C 109.5 .
H8A C8 H8C 109.5 .
H8B C8 H8C 109.5 .
C4 C9 H9A 109.5 .
C4 C9 H9B 109.5 .
H9A C9 H9B 109.5 .
C4 C9 H9C 109.5 .
H9A C9 H9C 109.5 .
H9B C9 H9C 109.5 .
C5 C10 H10A 109.5 .
C5 C10 H10B 109.5 .
H10A C10 H10B 109.5 .
C5 C10 H10C 109.5 .
H10A C10 H10C 109.5 .
H10B C10 H10C 109.5 .
C12 C11 P1 107.3(2) .
C12 C11 H11A 110.3 .
P1 C11 H11A 110.3 .
C12 C11 H11B 110.3 .
P1 C11 H11B 110.3 .
H11A C11 H11B 108.5 .
C11 C12 P2 110.8(2) .
C11 C12 H12A 109.5 .
P2 C12 H12A 109.5 .
C11 C12 H12B 109.5 .
P2 C12 H12B 109.5 .
H12A C12 H12B 108.1 .
C14 C13 C18 118.2(3) .
C14 C13 P1 119.5(3) .
C18 C13 P1 122.3(3) .
C15 C14 C13 121.3(3) .
C15 C14 H14 119.3 .
C13 C14 H14 119.3 .
C16 C15 C14 119.5(4) .
C16 C15 H15 120.3 .
C14 C15 H15 120.3 .
C17 C16 C15 120.2(3) .
C17 C16 H16 119.9 .
C15 C16 H16 119.9 .
C16 C17 C18 120.8(3) .
C16 C17 H17 119.6 .
C18 C17 H17 119.6 .
C17 C18 C13 120.0(3) .
C17 C18 H18 120.0 .
C13 C18 H18 120.0 .
C24 C19 C20 118.3(3) .
C24 C19 P1 121.5(3) .
C20 C19 P1 120.1(3) .
C21 C20 C19 120.6(3) .
C21 C20 H20 119.7 .
C19 C20 H20 119.7 .
C20 C21 C22 120.4(4) .
C20 C21 H21 119.8 .
C22 C21 H21 119.8 .
C23 C22 C21 119.4(3) .
C23 C22 H22 120.3 .
C21 C22 H22 120.3 .
C22 C23 C24 120.9(4) .
C22 C23 H23 119.6 .
C24 C23 H23 119.6 .
C23 C24 C19 120.4(3) .
C23 C24 H24 119.8 .
C19 C24 H24 119.8 .
C30 C25 C26 118.0(3) .
C30 C25 P2 120.5(3) .
C26 C25 P2 121.4(3) .
C27 C26 C25 121.1(4) .
C27 C26 H26 119.4 .
C25 C26 H26 119.4 .
C28 C27 C26 119.7(4) .
C28 C27 H27 120.1 .
C26 C27 H27 120.1 .
C29 C28 C27 120.0(3) .
C29 C28 H28 120.0 .
C27 C28 H28 120.0 .
C28 C29 C30 119.9(4) .
C28 C29 H29 120.0 .
C30 C29 H29 120.0 .
C29 C30 C25 121.2(3) .
C29 C30 H30 119.4 .
C25 C30 H30 119.4 .
C36 C31 C32 117.5(3) .
C36 C31 P2 121.3(3) .
C32 C31 P2 121.1(2) .
C33 C32 C31 121.1(3) .
C33 C32 H32 119.5 .
C31 C32 H32 119.5 .
C34 C33 C32 120.2(4) .
C34 C33 H33 119.9 .
C32 C33 H33 119.9 .
C33 C34 C35 119.3(4) .
C33 C34 H34 120.4 .
C35 C34 H34 120.4 .
C36 C35 C34 120.9(4) .
C36 C35 H35 119.5 .
C34 C35 H35 119.5 .
C35 C36 C31 121.0(4) .
C35 C36 H36 119.5 .
C31 C36 H36 119.5 .
C38 C37 Fe1 178.8(3) .
C37 C38 C39 174.3(3) .
C44 C39 C40 117.8(3) .
C44 C39 C38 121.6(3) .
C40 C39 C38 120.4(3) .
C41 C40 C39 120.4(3) .
C41 C40 H40 119.8 .
C39 C40 H40 119.8 .
C40 C41 C42 121.3(3) .
C40 C41 H41 119.4 .
C42 C41 H41 119.4 .
C43 C42 C41 118.4(3) .
C43 C42 N1 117.6(3) .
C41 C42 N1 124.0(3) .
C42 C43 C44 121.1(3) .
C42 C43 H43 119.5 .
C44 C43 H43 119.5 .
C43 C44 C39 121.1(3) .
C43 C44 H44 119.5 .
C39 C44 H44 119.5 .
N1 C45 C46 122.5(3) .
N1 C45 H45 118.7 .
C46 C45 H45 118.7 .
N2 C46 C47 122.5(3) .
N2 C46 C45 114.8(3) .
C47 C46 C45 122.7(3) .
C48 C47 C46 119.6(4) .
C48 C47 H47 120.2 .
C46 C47 H47 120.2 .
C47 C48 C49 118.6(4) .
C47 C48 H48 120.7 .
C49 C48 H48 120.7 .
C50 C49 C48 118.7(3) .
C50 C49 H49 120.7 .
C48 C49 H49 120.7 .
N2 C50 C49 124.0(4) .
N2 C50 H50 118.0 .
C49 C50 H50 118.0 .

loop_
_geom_bond_atom_site_label_1
_geom_bond_atom_site_label_2
_geom_bond_distance
_geom_bond_site_symmetry_2
Cl11 C52 1.687(11) .
C52 Cl11 1.687(11) 2
C52 H52A 0.9700 .
C52 H52B 0.9700 .
Fe1 C37 1.893(3) .
Fe1 C5 2.086(3) .
Fe1 C1 2.119(3) .
Fe1 C4 2.121(3) .
Fe1 C2 2.127(3) .
Fe1 C3 2.134(3) .
Fe1 P1 2.1746(9) .
Fe1 P2 2.1941(9) .
P1 C19 1.833(3) .
P1 C13 1.838(3) .
P1 C11 1.841(3) .
P2 C25 1.842(3) .
P2 C31 1.848(3) .
P2 C12 1.863(3) .
N1 C45 1.259(5) .
N1 C42 1.416(4) .
N2 C50 1.345(5) .
N2 C46 1.347(5) .
C1 C2 1.407(5) .
C1 C5 1.438(5) .
C1 C6 1.500(5) .
C2 C3 1.439(5) .
C2 C7 1.504(5) .
C3 C4 1.423(5) .
C3 C8 1.505(5) .
C4 C5 1.428(5) .
C4 C9 1.505(5) .
C5 C10 1.496(5) .
C6 H6A 0.9600 .
C6 H6B 0.9600 .
C6 H6C 0.9600 .
C7 H7A 0.9600 .
C7 H7B 0.9600 .
C7 H7C 0.9600 .
C8 H8A 0.9600 .
C8 H8B 0.9600 .
C8 H8C 0.9600 .
C9 H9A 0.9600 .
C9 H9B 0.9600 .
C9 H9C 0.9600 .
C10 H10A 0.9600 .
C10 H10B 0.9600 .
C10 H10C 0.9600 .
C11 C12 1.523(4) .
C11 H11A 0.9700 .
C11 H11B 0.9700 .
C12 H12A 0.9700 .
C12 H12B 0.9700 .
C13 C14 1.393(5) .
C13 C18 1.407(5) .
C14 C15 1.389(5) .
C14 H14 0.9300 .
C15 C16 1.380(6) .
C15 H15 0.9300 .
C16 C17 1.378(6) .
C16 H16 0.9300 .
C17 C18 1.384(5) .
C17 H17 0.9300 .
C18 H18 0.9300 .
C19 C24 1.394(5) .
C19 C20 1.399(5) .
C20 C21 1.386(5) .
C20 H20 0.9300 .
C21 C22 1.389(6) .
C21 H21 0.9300 .
C22 C23 1.372(6) .
C22 H22 0.9300 .
C23 C24 1.391(5) .
C23 H23 0.9300 .
C24 H24 0.9300 .
C25 C30 1.394(5) .
C25 C26 1.402(5) .
C26 C27 1.391(5) .
C26 H26 0.9300 .
C27 C28 1.391(6) .
C27 H27 0.9300 .
C28 C29 1.389(6) .
C28 H28 0.9300 .
C29 C30 1.392(5) .
C29 H29 0.9300 .
C30 H30 0.9300 .
C31 C36 1.398(5) .
C31 C32 1.399(5) .
C32 C33 1.388(5) .
C32 H32 0.9300 .
C33 C34 1.378(6) .
C33 H33 0.9300 .
C34 C35 1.382(6) .
C34 H34 0.9300 .
C35 C36 1.373(5) .
C35 H35 0.9300 .
C36 H36 0.9300 .
C37 C38 1.221(4) .
C38 C39 1.434(4) .
C39 C44 1.400(5) .
C39 C40 1.409(5) .
C40 C41 1.385(5) .
C40 H40 0.9300 .
C41 C42 1.398(5) .
C41 H41 0.9300 .
C42 C43 1.382(5) .
C43 C44 1.388(5) .
C43 H43 0.9300 .
C44 H44 0.9300 .
C45 C46 1.471(5) .
C45 H45 0.9300 .
C46 C47 1.385(5) .
C47 C48 1.368(5) .
C47 H47 0.9300 .
C48 C49 1.378(6) .
C48 H48 0.9300 .
C49 C50 1.369(6) .
C49 H49 0.9300 .
C50 H50 0.9300 .

loop_
_geom_torsion_atom_site_label_1
_geom_torsion_atom_site_label_2
_geom_torsion_atom_site_label_3
_geom_torsion_atom_site_label_4
_geom_torsion
C37 Fe1 P1 C19 -60.10(16)
C5 Fe1 P1 C19 30.45(16)
C1 Fe1 P1 C19 13.6(2)
C4 Fe1 P1 C19 69.31(15)
C2 Fe1 P1 C19 105.5(3)
C3 Fe1 P1 C19 103.73(16)
P2 Fe1 P1 C19 -147.25(13)
C37 Fe1 P1 C13 173.55(16)
C5 Fe1 P1 C13 -95.90(16)
C1 Fe1 P1 C13 -112.7(2)
C4 Fe1 P1 C13 -57.05(16)
C2 Fe1 P1 C13 -20.9(3)
C3 Fe1 P1 C13 -22.63(17)
P2 Fe1 P1 C13 86.39(13)
C37 Fe1 P1 C11 58.56(14)
C5 Fe1 P1 C11 149.11(14)
C1 Fe1 P1 C11 132.3(2)
C4 Fe1 P1 C11 -172.03(14)
C2 Fe1 P1 C11 -135.8(3)
C3 Fe1 P1 C11 -137.61(15)
P2 Fe1 P1 C11 -28.59(11)
C37 Fe1 P2 C25 43.35(15)
C5 Fe1 P2 C25 -46.3(4)
C1 Fe1 P2 C25 -41.82(17)
C4 Fe1 P2 C25 -136.60(19)
C2 Fe1 P2 C25 -74.75(15)
C3 Fe1 P2 C25 -114.49(15)
P1 Fe1 P2 C25 126.03(12)
C37 Fe1 P2 C31 167.44(16)
C5 Fe1 P2 C31 77.8(4)
C1 Fe1 P2 C31 82.26(17)
C4 Fe1 P2 C31 -12.5(2)
C2 Fe1 P2 C31 49.33(16)
C3 Fe1 P2 C31 9.60(16)
P1 Fe1 P2 C31 -109.88(13)
C37 Fe1 P2 C12 -74.51(15)
C5 Fe1 P2 C12 -164.1(3)
C1 Fe1 P2 C12 -159.69(16)
C4 Fe1 P2 C12 105.54(19)
C2 Fe1 P2 C12 167.38(15)
C3 Fe1 P2 C12 127.65(15)
P1 Fe1 P2 C12 8.17(12)
C37 Fe1 C1 C2 -143.6(2)
C5 Fe1 C1 C2 119.0(3)
C4 Fe1 C1 C2 80.5(2)
C3 Fe1 C1 C2 37.55(19)
P1 Fe1 C1 C2 144.15(17)
P2 Fe1 C1 C2 -59.0(2)
C37 Fe1 C1 C5 97.4(2)
C4 Fe1 C1 C5 -38.54(18)
C2 Fe1 C1 C5 -119.0(3)
C3 Fe1 C1 C5 -81.5(2)
P1 Fe1 C1 C5 25.1(3)
P2 Fe1 C1 C5 -178.05(15)
C37 Fe1 C1 C6 -20.4(3)
C5 Fe1 C1 C6 -117.8(4)
C4 Fe1 C1 C6 -156.3(4)
C2 Fe1 C1 C6 123.2(4)
C3 Fe1 C1 C6 160.7(4)
P1 Fe1 C1 C6 -92.7(4)
P2 Fe1 C1 C6 64.2(4)
C5 C1 C2 C3 -1.4(3)
C6 C1 C2 C3 173.9(3)
Fe1 C1 C2 C3 -60.4(2)
C5 C1 C2 C7 -172.2(3)
C6 C1 C2 C7 3.1(5)
Fe1 C1 C2 C7 128.8(3)
C5 C1 C2 Fe1 59.0(2)
C6 C1 C2 Fe1 -125.6(3)
C37 Fe1 C2 C1 42.3(2)
C5 Fe1 C2 C1 -37.87(19)
C4 Fe1 C2 C1 -81.5(2)
C3 Fe1 C2 C1 -119.0(3)
P1 Fe1 C2 C1 -121.4(3)
P2 Fe1 C2 C1 133.69(18)
C37 Fe1 C2 C3 161.31(19)
C5 Fe1 C2 C3 81.1(2)
C1 Fe1 C2 C3 119.0(3)
C4 Fe1 C2 C3 37.52(19)
P1 Fe1 C2 C3 -2.4(4)
P2 Fe1 C2 C3 -107.30(18)
C37 Fe1 C2 C7 -80.9(4)
C5 Fe1 C2 C7 -161.1(4)
C1 Fe1 C2 C7 -123.2(4)
C4 Fe1 C2 C7 155.3(4)
C3 Fe1 C2 C7 117.8(4)
P1 Fe1 C2 C7 115.4(3)
P2 Fe1 C2 C7 10.5(4)
C1 C2 C3 C4 0.1(3)
C7 C2 C3 C4 171.3(3)
Fe1 C2 C3 C4 -60.2(2)
C1 C2 C3 C8 -168.7(3)
C7 C2 C3 C8 2.6(5)
Fe1 C2 C3 C8 131.0(3)
C1 C2 C3 Fe1 60.3(2)
C7 C2 C3 Fe1 -128.4(3)
C37 Fe1 C3 C4 78.8(3)
C5 Fe1 C3 C4 37.43(19)
C1 Fe1 C3 C4 81.4(2)
C2 Fe1 C3 C4 118.2(3)
P1 Fe1 C3 C4 -62.8(2)
P2 Fe1 C3 C4 -159.15(16)
C37 Fe1 C3 C2 -39.4(4)
C5 Fe1 C3 C2 -80.8(2)
C1 Fe1 C3 C2 -36.8(2)
C4 Fe1 C3 C2 -118.2(3)
P1 Fe1 C3 C2 178.98(16)
P2 Fe1 C3 C2 82.66(19)
C37 Fe1 C3 C8 -159.0(3)
C5 Fe1 C3 C8 159.7(4)
C1 Fe1 C3 C8 -156.4(4)
C4 Fe1 C3 C8 122.3(4)
C2 Fe1 C3 C8 -119.6(4)
P1 Fe1 C3 C8 59.4(4)
P2 Fe1 C3 C8 -36.9(4)
C2 C3 C4 C5 1.3(3)
C8 C3 C4 C5 169.8(3)
Fe1 C3 C4 C5 -58.9(2)
C2 C3 C4 C9 -168.9(3)
C8 C3 C4 C9 -0.5(5)
Fe1 C3 C4 C9 130.8(3)
C2 C3 C4 Fe1 60.3(2)
C8 C3 C4 Fe1 -131.3(3)
C37 Fe1 C4 C3 -145.4(2)
C5 Fe1 C4 C3 -119.3(3)
C1 Fe1 C4 C3 -80.5(2)
C2 Fe1 C4 C3 -37.90(19)
P1 Fe1 C4 C3 128.38(18)
P2 Fe1 C4 C3 34.5(3)
C37 Fe1 C4 C5 -26.1(3)
C1 Fe1 C4 C5 38.8(2)
C2 Fe1 C4 C5 81.4(2)
C3 Fe1 C4 C5 119.3(3)
P1 Fe1 C4 C5 -112.34(18)
P2 Fe1 C4 C5 153.82(16)
C37 Fe1 C4 C9 93.0(4)
C5 Fe1 C4 C9 119.1(4)
C1 Fe1 C4 C9 157.9(4)
C2 Fe1 C4 C9 -159.5(4)
C3 Fe1 C4 C9 -121.6(4)
P1 Fe1 C4 C9 6.8(3)
P2 Fe1 C4 C9 -87.1(4)
C3 C4 C5 C1 -2.2(3)
C9 C4 C5 C1 168.1(3)
Fe1 C4 C5 C1 -62.5(2)
C3 C4 C5 C10 -177.4(3)
C9 C4 C5 C10 -7.0(5)
Fe1 C4 C5 C10 122.4(3)
C3 C4 C5 Fe1 60.2(2)
C9 C4 C5 Fe1 -129.4(3)
C2 C1 C5 C4 2.2(3)
C6 C1 C5 C4 -173.3(3)
Fe1 C1 C5 C4 62.6(2)
C2 C1 C5 C10 177.6(3)
C6 C1 C5 C10 2.1(5)
Fe1 C1 C5 C10 -122.0(3)
C2 C1 C5 Fe1 -60.4(2)
C6 C1 C5 Fe1 124.1(3)
C37 Fe1 C5 C4 160.2(2)
C1 Fe1 C5 C4 -116.8(3)
C2 Fe1 C5 C4 -80.1(2)
C3 Fe1 C5 C4 -36.87(19)
P1 Fe1 C5 C4 77.10(19)
P2 Fe1 C5 C4 -111.1(3)
C37 Fe1 C5 C1 -83.0(2)
C4 Fe1 C5 C1 116.8(3)
C2 Fe1 C5 C1 36.68(18)
C3 Fe1 C5 C1 80.0(2)
P1 Fe1 C5 C1 -166.07(16)
P2 Fe1 C5 C1 5.8(4)
C37 Fe1 C5 C10 36.6(3)
C1 Fe1 C5 C10 119.6(4)
C4 Fe1 C5 C10 -123.6(4)
C2 Fe1 C5 C10 156.3(3)
C3 Fe1 C5 C10 -160.5(3)
P1 Fe1 C5 C10 -46.5(3)
P2 Fe1 C5 C10 125.3(3)
C19 P1 C11 C12 174.6(2)
C13 P1 C11 C12 -81.2(2)
Fe1 P1 C11 C12 47.3(2)
P1 C11 C12 P2 -40.9(3)
C25 P2 C12 C11 -107.7(2)
C31 P2 C12 C11 149.4(2)
Fe1 P2 C12 C11 18.9(3)
C19 P1 C13 C14 -143.9(3)
C11 P1 C13 C14 108.4(3)
Fe1 P1 C13 C14 -9.8(3)
C19 P1 C13 C18 38.5(3)
C11 P1 C13 C18 -69.2(3)
Fe1 P1 C13 C18 172.6(2)
C18 C13 C14 C15 -0.5(5)
P1 C13 C14 C15 -178.2(3)
C13 C14 C15 C16 -1.2(6)
C14 C15 C16 C17 1.5(6)
C15 C16 C17 C18 -0.2(6)
C16 C17 C18 C13 -1.5(5)
C14 C13 C18 C17 1.8(5)
P1 C13 C18 C17 179.4(3)
C13 P1 C19 C24 -140.3(3)
C11 P1 C19 C24 -36.0(3)
Fe1 P1 C19 C24 83.8(3)
C13 P1 C19 C20 42.9(3)
C11 P1 C19 C20 147.2(3)
Fe1 P1 C19 C20 -93.0(3)
C24 C19 C20 C21 -0.6(5)
P1 C19 C20 C21 176.3(3)
C19 C20 C21 C22 0.9(5)
C20 C21 C22 C23 -0.3(5)
C21 C22 C23 C24 -0.5(6)
C22 C23 C24 C19 0.8(5)
C20 C19 C24 C23 -0.2(5)
P1 C19 C24 C23 -177.1(3)
C31 P2 C25 C30 -117.2(3)
C12 P2 C25 C30 138.4(3)
Fe1 P2 C25 C30 17.7(3)
C31 P2 C25 C26 60.3(3)
C12 P2 C25 C26 -44.2(3)
Fe1 P2 C25 C26 -164.9(2)
C30 C25 C26 C27 -1.8(5)
P2 C25 C26 C27 -179.3(3)
C25 C26 C27 C28 1.9(6)
C26 C27 C28 C29 -0.4(6)
C27 C28 C29 C30 -1.1(6)
C28 C29 C30 C25 1.3(5)
C26 C25 C30 C29 0.2(5)
P2 C25 C30 C29 177.7(3)
C25 P2 C31 C36 -153.1(3)
C12 P2 C31 C36 -46.9(3)
Fe1 P2 C31 C36 74.7(3)
C25 P2 C31 C32 30.5(3)
C12 P2 C31 C32 136.7(3)
Fe1 P2 C31 C32 -101.7(3)
C36 C31 C32 C33 -0.4(5)
P2 C31 C32 C33 176.2(3)
C31 C32 C33 C34 -0.1(7)
C32 C33 C34 C35 0.9(7)
C33 C34 C35 C36 -1.2(8)
C34 C35 C36 C31 0.7(7)
C32 C31 C36 C35 0.1(6)
P2 C31 C36 C35 -176.5(3)
C5 Fe1 C37 C38 -4(15)
C1 Fe1 C37 C38 -44(15)
C4 Fe1 C37 C38 12(15)
C2 Fe1 C37 C38 -69(15)
C3 Fe1 C37 C38 -41(15)
P1 Fe1 C37 C38 105(15)
P2 Fe1 C37 C38 -168(15)
Fe1 C37 C38 C39 -139(13)
C37 C38 C39 C44 93(4)
C37 C38 C39 C40 -83(4)
C44 C39 C40 C41 -0.1(5)
C38 C39 C40 C41 175.4(3)
C39 C40 C41 C42 -0.2(5)
C40 C41 C42 C43 -0.7(5)
C40 C41 C42 N1 -179.5(3)
C45 N1 C42 C43 152.4(3)
C45 N1 C42 C41 -28.8(5)
C41 C42 C43 C44 1.9(5)
N1 C42 C43 C44 -179.2(3)
C42 C43 C44 C39 -2.2(5)
C40 C39 C44 C43 1.3(5)
C38 C39 C44 C43 -174.2(3)
C42 N1 C45 C46 -179.9(3)
C50 N2 C46 C47 0.4(6)
C50 N2 C46 C45 -179.9(3)
N1 C45 C46 N2 -179.8(3)
N1 C45 C46 C47 -0.1(6)
N2 C46 C47 C48 0.4(6)
C45 C46 C47 C48 -179.3(3)
C46 C47 C48 C49 -0.2(6)
C47 C48 C49 C50 -0.8(6)
C46 N2 C50 C49 -1.5(6)
C48 C49 C50 N2 1.7(6)
